data_2004733
loop_
_publ_author_name
'Parvez, M.'

_publ_section_title
;
 Clemizole Hydrochloride
;
_journal_issue 4
_journal_name_full 'Acta Crystallographica Section C'
_journal_page_first 904
_journal_page_last 905
_journal_paper_doi 10.1107/S0108270195015113
_journal_volume 52
_journal_year 1996
_chemical_formula_analytical 'C19 H21 Cl2 N3 '
_chemical_formula_iupac 'C19 H21 Cl N3 1+, Cl 1-'
_chemical_formula_moiety 'C19 H21 Cl N3,Cl'
_chemical_formula_structural 'C19 H21 Cl2 N3 '
_chemical_formula_sum 'C19 H21 Cl2 N3'
_chemical_formula_weight 362.30
_space_group_IT_number 14
_symmetry_cell_setting monoclinic
_symmetry_space_group_name_Hall '-P 2yn'
_symmetry_space_group_name_H-M 'P 1 21/n 1'
_cell_angle_alpha 90.
_cell_angle_beta 91.01(3)
_cell_angle_gamma 90.
_cell_formula_units_Z 4
_cell_length_a 5.525(2)
_cell_length_b 10.968(3)
_cell_length_c 30.003(5)
_cell_measurement_reflns_used 17
_cell_measurement_temperature 296
_cell_measurement_theta_max 24.4
_cell_measurement_theta_min 18.4
_cell_volume 1817.8(9)
_computing_cell_refinement 'MSC/AFC Diffractometer Control Software'
_computing_data_collection
;
MSC/AFC Diffractometer Control Software
(Molecular Structure Corporation, 1988)
;
_computing_data_reduction 'TEXSAN (Molecular Structure Corporation, 1994)'
_computing_publication_material TEXSAN
_computing_structure_refinement TEXSAN
_computing_structure_solution 'SAPI91 (Fan, 1991)'
_diffrn_ambient_temperature 296
_diffrn_measurement_device 'Rigaku AFC-6S'
_diffrn_measurement_method \w/2\q
_diffrn_radiation_monochromator graphite
_diffrn_radiation_source 'X-ray tube'
_diffrn_radiation_type MoK\a
_diffrn_radiation_wavelength 0.71069
_diffrn_reflns_av_R_equivalents 0.044
_diffrn_reflns_limit_h_max 7
_diffrn_reflns_limit_h_min 0
_diffrn_reflns_limit_k_max 14
_diffrn_reflns_limit_k_min 0
_diffrn_reflns_limit_l_max 39
_diffrn_reflns_limit_l_min -39
_diffrn_reflns_number 4873
_diffrn_reflns_theta_max 27.56
_diffrn_reflns_theta_min 2
_diffrn_standards_decay_% 0.50
_diffrn_standards_interval_count 200
_diffrn_standards_number 3
_exptl_absorpt_coefficient_mu 0.362
_exptl_absorpt_correction_T_max 1.000
_exptl_absorpt_correction_T_min 0.922
_exptl_absorpt_correction_type '\y scans (North, Phillips & Mathews, 1968)'
_exptl_absorpt_process_details 'psi-scan (3 reflections) '
_exptl_crystal_colour colourless
_exptl_crystal_density_diffrn 1.324
_exptl_crystal_density_meas ?
_exptl_crystal_description needle
_exptl_crystal_F_000 760.00
_exptl_crystal_size_max 0.50
_exptl_crystal_size_mid 0.40
_exptl_crystal_size_min 0.30
_refine_diff_density_max 0.37
_refine_diff_density_min -0.40
_refine_ls_extinction_method none
_refine_ls_goodness_of_fit_obs 2.967
_refine_ls_hydrogen_treatment 'H atoms riding with C---H and N---H 0.95\%A '
_refine_ls_matrix_type full
_refine_ls_number_parameters 217
_refine_ls_number_reflns 1488
_refine_ls_number_restraints 0
_refine_ls_R_factor_obs 0.0663
_refine_ls_shift/esd_max 0.0300
_refine_ls_structure_factor_coef F
_refine_ls_weighting_details 'w = 1/[\s^2^(F~o~) + 0.013(F~o~^2^)]'
_refine_ls_weighting_scheme calc
_refine_ls_wR_factor_obs 0.0647
_reflns_number_observed 1488
_reflns_number_total 4424
_reflns_observed_criterion '[I>3\s(I)]'
_cod_data_source_file fg1128.cif
_cod_data_source_block clemizoleHCl
_cod_depositor_comments
;
The following automatic conversions were performed:

'_refine_ls_weighting_scheme' value 'w = 1/[\s^2^(F~o~) +
0.013(F~o~^2^)]' was changed to 'calc'. New tag
'_refine_ls_weighting_details' was created. The value of the new tag
was set to 'w = 1/[\s^2^(F~o~) + 0.013(F~o~^2^)]'.

Automatic conversion script
Id: cif_fix_values 3143 2015-03-26 13:38:13Z robertas 
;
_cod_original_cell_volume 1817.8(7)
_cod_original_sg_symbol_H-M 'P 21/n'
_cod_original_formula_sum 'C19 H21 Cl2 N3 '
_cod_database_code 2004733

loop_
_symmetry_equiv_pos_as_xyz
'   +x,   +y,   +z'
1/2-x,1/2+y,1/2-z
'   -x,   -y,   -z'
1/2+x,1/2-y,1/2+z

loop_
_atom_site_aniso_label
_atom_site_aniso_U_11
_atom_site_aniso_U_22
_atom_site_aniso_U_33
_atom_site_aniso_U_12
_atom_site_aniso_U_13
_atom_site_aniso_U_23
Cl1 0.112(2) 0.075(2) 0.094(2) -0.014(2) 0.017(2) 0.025(2)
Cl2 0.0360(10) 0.0540(10) 0.0700(10) -0.0070(10) -0.0017(10) 0.0050(10)
N1 0.029(4) 0.041(4) 0.065(5) 0.000(3) 0.003(3) -0.001(4)
N2 0.053(4) 0.050(4) 0.045(4) 0.012(4) 0.012(3) 0.004(4)
N3 0.033(4) 0.041(4) 0.049(4) -0.004(3) 0.011(3) 0.009(3)
C1 0.041(5) 0.040(5) 0.045(5) -0.006(4) -0.001(4) 0.007(4)
C2 0.047(5) 0.037(5) 0.048(5) -0.003(4) 0.013(4) -0.009(4)
C3 0.051(6) 0.048(6) 0.073(7) 0.010(5) 0.011(5) -0.007(5)
C4 0.053(6) 0.067(7) 0.078(7) 0.005(5) 0.007(6) -0.021(6)
C5 0.068(6) 0.085(8) 0.040(5) 0.001(6) 0.011(5) -0.020(5)
C6 0.047(5) 0.081(7) 0.054(6) 0.010(5) 0.002(4) -0.021(5)
C7 0.038(5) 0.054(6) 0.027(4) 0.000(4) 0.010(4) -0.009(4)
C8 0.025(4) 0.059(6) 0.077(6) 0.001(4) -0.011(4) 0.000(5)
C9 0.026(4) 0.054(6) 0.045(5) 0.000(4) 0.003(4) 0.011(4)
C10 0.027(5) 0.076(7) 0.065(6) -0.003(4) -0.009(4) 0.016(5)
C11 0.054(6) 0.085(7) 0.043(5) 0.004(5) 0.007(4) 0.029(5)
C12 0.058(6) 0.056(6) 0.051(5) 0.005(5) 0.018(4) 0.014(5)
C13 0.038(5) 0.060(6) 0.080(7) -0.002(5) -0.002(5) 0.003(6)
C14 0.043(5) 0.059(7) 0.051(5) 0.001(4) -0.004(4) 0.012(5)
C15 0.038(5) 0.056(6) 0.049(5) 0.000(4) 0.006(4) 0.000(5)
C16 0.059(6) 0.087(8) 0.066(6) 0.014(6) 0.006(5) -0.015(6)
C17 0.129(10) 0.097(9) 0.080(8) 0.047(8) -0.009(7) -0.012(7)
C18 0.058(6) 0.102(9) 0.058(6) 0.013(6) 0.003(5) 0.005(6)
C19 0.043(5) 0.048(6) 0.096(7) 0.009(5) -0.009(5) 0.017(6)

loop_
_atom_site_label
_atom_site_fract_x
_atom_site_fract_y
_atom_site_fract_z
_atom_site_U_iso_or_equiv
_atom_site_thermal_displace_type
Cl1 0.2812(5) -0.0013(2) 0.04817(9) 0.093(1) Uij
Cl2 0.6271(3) -0.3527(2) 0.21221(7) 0.0534(7) Uij
N1 0.1854(10) -0.5783(6) 0.1281(2) 0.045(2) Uij
N2 0.4311(12) -0.6965(6) 0.1686(2) 0.049(2) Uij
N3 0.2775(10) -0.5423(5) 0.2456(2) 0.041(2) Uij
C1 0.2441(13) -0.6210(7) 0.1694(3) 0.042(3) Uij
C2 0.4955(13) -0.7036(7) 0.1248(3) 0.044(3) Uij
C3 0.6789(14) -0.7705(7) 0.1042(3) 0.057(3) Uij
C4 0.7048(15) -0.7603(9) 0.0593(3) 0.066(3) Uij
C5 0.5535(16) -0.6864(9) 0.0337(3) 0.064(3) Uij
C6 0.3694(14) -0.6199(8) 0.0527(3) 0.061(3) Uij
C7 0.3438(12) -0.6304(7) 0.0984(2) 0.039(2) Uij
C8 -0.0122(12) -0.4952(8) 0.1143(3) 0.054(3) Uij
C9 0.0700(12) -0.3753(7) 0.0967(2) 0.042(2) Uij
C10 -0.0741(13) -0.3125(8) 0.0669(3) 0.056(3) Uij
C11 -0.0141(15) -0.1988(9) 0.0507(3) 0.061(3) Uij
C12 0.2004(15) -0.1447(8) 0.0660(3) 0.055(3) Uij
C13 0.3494(14) -0.2078(8) 0.0947(3) 0.060(3) Uij
C14 0.2856(14) -0.3212(8) 0.1105(3) 0.051(3) Uij
C15 0.1109(13) -0.5880(7) 0.2111(3) 0.048(3) Uij
C16 0.1440(15) -0.4816(9) 0.2838(3) 0.070(3) Uij
C17 0.3169(19) -0.4781(10) 0.3205(3) 0.102(5) Uij
C18 0.4935(15) -0.5806(10) 0.3140(3) 0.073(4) Uij
C19 0.4305(13) -0.6369(8) 0.2694(3) 0.062(3) Uij
H31 0.7831 -0.8220 0.1213 0.0686 Uij
H41 0.8297 -0.8047 0.0452 0.0789 Uij
H51 0.5769 -0.6814 0.0024 0.0771 Uij
H61 0.2652 -0.5695 0.0353 0.0730 Uij
H81 -0.1059 -0.5345 0.0917 0.0645 Uij
H82 -0.1104 -0.4805 0.1394 0.0645 Uij
H101 -0.2217 -0.3487 0.0570 0.0677 Uij
H111 -0.1162 -0.1582 0.0296 0.0729 Uij
H131 0.4995 -0.1729 0.1039 0.0711 Uij
H141 0.3901 -0.3625 0.1309 0.0612 Uij
H151 0.0310 -0.6584 0.2220 0.0573 Uij
H152 -0.0054 -0.5268 0.2042 0.0573 Uij
H161 0.0953 -0.4013 0.2757 0.0844 Uij
H162 0.0057 -0.5279 0.2915 0.0844 Uij
H171 0.4000 -0.4024 0.3207 0.1219 Uij
H172 0.2358 -0.4885 0.3478 0.1219 Uij
H181 0.6545 -0.5501 0.3139 0.0870 Uij
H182 0.4785 -0.6393 0.3370 0.0870 Uij
H191 0.3414 -0.7101 0.2732 0.0742 Uij
H192 0.5727 -0.6535 0.2532 0.0742 Uij
H1N3 0.3820 -0.4839 0.2326 0.0488 Uij

loop_
_atom_type_symbol
_atom_type_scat_dispersion_real
_atom_type_scat_dispersion_imag
_atom_type_scat_source
C 0.003 0.002 'International Tables'
H 0.000 0.000 'International Tables'
N 0.006 0.003 'International Tables'
Cl 0.148 0.159 'International Tables'

loop_
_geom_angle_atom_site_label_1
_geom_angle_atom_site_label_2
_geom_angle_atom_site_label_3
_geom_angle
_geom_angle_publ_flag
C1 N1 C7 107.5(6) yes
C1 N1 C8 129.3(7) yes
C7 N1 C8 123.2(7) yes
C1 N2 C2 105.5(6) yes
C15 N3 C16 112.0(6) yes
C15 N3 C19 116.0(6) yes
C16 N3 C19 102.7(6) yes
N1 C1 N2 112.0(7) yes
N1 C1 C15 124.2(7) yes
N2 C1 C15 123.8(7) yes
N2 C2 C3 130.8(8) yes
N2 C2 C7 110.4(6) yes
C3 C2 C7 118.9(7) no
C2 C3 C4 118.8(8) no
C3 C4 C5 121.5(8) no
C4 C5 C6 121.3(8) no
C5 C6 C7 117.0(8) no
N1 C7 C2 104.6(6) yes
N1 C7 C6 132.8(8) yes
C2 C7 C6 122.5(7) no
N1 C8 C9 114.5(6) yes
C8 C9 C10 119.8(7) no
C8 C9 C14 122.6(7) no
C10 C9 C14 117.6(7) no
C9 C10 C11 122.9(8) no
C10 C11 C12 118.4(8) no
Cl1 C12 C11 120.7(7) no
Cl1 C12 C13 120.0(7) no
C11 C12 C13 119.3(8) no
C12 C13 C14 121.2(8) no
C9 C14 C13 120.5(7) no
N3 C15 C1 111.1(6) yes
N3 C16 C17 105.1(7) yes
C16 C17 C18 107.6(9) yes
C17 C18 C19 106.3(7) yes
N3 C19 C18 104.8(7) yes

loop_
_geom_bond_atom_site_label_1
_geom_bond_atom_site_label_2
_geom_bond_distance
_geom_bond_publ_flag
Cl1 C12 1.722(9) yes
N1 C1 1.357(8) yes
N1 C7 1.384(8) yes
N1 C8 1.475(9) yes
N2 C1 1.325(8) yes
N2 C2 1.371(8) yes
N3 C15 1.462(9) yes
N3 C16 1.526(10) yes
N3 C19 1.509(9) yes
C1 C15 1.507(10) yes
C2 C3 1.402(10) no
C2 C7 1.396(9) no
C3 C4 1.360(10) no
C4 C5 1.390(10) no
C5 C6 1.380(10) no
C6 C7 1.385(10) no
C8 C9 1.491(10) yes
C9 C10 1.373(9) no
C9 C14 1.387(9) no
C10 C11 1.380(10) no
C11 C12 1.400(10) no
C12 C13 1.370(10) no
C13 C14 1.380(10) no
C16 C17 1.450(10) yes
C17 C18 1.500(10) yes
C18 C19 1.510(10) yes
